data_4105496
loop_
_publ_author_name
'Chia-Pei Chung'
'Chien-Chih Chen'
'Ying-Chih Lin'
'Yi-Hong Liu'
'Yu Wang'

_publ_section_title
;
 Reactions of Ruthenium Cp Phosphine Complex with
 4,4-Disubstituted-1,6-Enynes: Effect of Methyl Substituents in the
 Olefinic Fraction
;
_journal_name_full 'Journal of the American Chemical Society'
_journal_page_first 18366
_journal_page_last 18375
_journal_paper_doi 10.1021/ja906745j
_journal_volume 131
_journal_year 2009
_chemical_formula_sum 'C62 H57 F6 P3 Ru'
_chemical_formula_weight 1110.06
_chemical_name_systematic
; 
 ? 
;
_space_group_IT_number 2
_symmetry_cell_setting triclinic
_symmetry_space_group_name_Hall '-P 1'
_symmetry_space_group_name_H-M 'P -1'
_atom_sites_solution_hydrogens geom
_atom_sites_solution_primary direct
_atom_sites_solution_secondary difmap
_audit_creation_method SHELXL-97
_cell_angle_alpha 72.6340(10)
_cell_angle_beta 81.477(2)
_cell_angle_gamma 74.8460(10)
_cell_formula_units_Z 2
_cell_length_a 10.0106(2)
_cell_length_b 13.8053(3)
_cell_length_c 20.7787(4)
_cell_measurement_reflns_used 99088
_cell_measurement_temperature 295(2)
_cell_measurement_theta_max 27.5
_cell_measurement_theta_min 1
_cell_volume 2637.72(9)
_computing_cell_refinement 'HKL Denzo & Scalepack (Otwinowski & Minor)'
_computing_data_collection 'COLLECT (Nonius BV)'
_computing_data_reduction 'HKL Denzo & Scalepack (Otwinowski & Minor)'
_computing_molecular_graphics SHELXTL
_computing_publication_material SHELXTL
_computing_structure_refinement 'SHELXL-97 (Sheldrick, 1997)'
_computing_structure_solution 'SHELXS-97 (Sheldrick, 1990)'
_diffrn_ambient_temperature 295(2)
_diffrn_measured_fraction_theta_full 0.994
_diffrn_measured_fraction_theta_max 0.994
_diffrn_measurement_device_type 'Nonius KappaCCD'
_diffrn_measurement_method CCD
_diffrn_radiation_monochromator graphite
_diffrn_radiation_source 'fine-focus sealed tube'
_diffrn_radiation_type MoK\a
_diffrn_radiation_wavelength 0.71073
_diffrn_reflns_av_R_equivalents 0.0860
_diffrn_reflns_av_sigmaI/netI 0.0651
_diffrn_reflns_limit_h_max 13
_diffrn_reflns_limit_h_min -12
_diffrn_reflns_limit_k_max 17
_diffrn_reflns_limit_k_min -17
_diffrn_reflns_limit_l_max 26
_diffrn_reflns_limit_l_min -26
_diffrn_reflns_number 51129
_diffrn_reflns_theta_full 27.50
_diffrn_reflns_theta_max 27.50
_diffrn_reflns_theta_min 2.06
_exptl_absorpt_coefficient_mu 0.449
_exptl_absorpt_correction_T_max 0.944
_exptl_absorpt_correction_T_min 0.757
_exptl_absorpt_correction_type multi-scan
_exptl_absorpt_process_details
; 
multi-scan from symmetry-related measurements 
 Sortav (Blessing 1995) 
;
_exptl_crystal_density_diffrn 1.398
_exptl_crystal_F_000 1144
_exptl_crystal_size_max 0.25
_exptl_crystal_size_mid 0.20
_exptl_crystal_size_min 0.10
_refine_diff_density_max 1.037
_refine_diff_density_min -0.720
_refine_diff_density_rms 0.151
_refine_ls_extinction_coef 0.0088(8)
_refine_ls_extinction_expression Fc^*^=kFc[1+0.001xFc^2^\l^3^/sin(2\q)]^-1/4^
_refine_ls_extinction_method SHELXL
_refine_ls_goodness_of_fit_ref 1.113
_refine_ls_hydrogen_treatment mixed
_refine_ls_matrix_type full
_refine_ls_number_parameters 650
_refine_ls_number_reflns 12039
_refine_ls_number_restraints 0
_refine_ls_restrained_S_all 1.113
_refine_ls_R_factor_all 0.1015
_refine_ls_R_factor_gt 0.0671
_refine_ls_shift/su_max 0.019
_refine_ls_shift/su_mean 0.002
_refine_ls_structure_factor_coef Fsqd
_refine_ls_weighting_details 'calc w=1/[\s^2^(Fo^2^)+(0.0790P)^2^+3.5107P] where P=(Fo^2^+2Fc^2^)/3'
_refine_ls_weighting_scheme calc
_refine_ls_wR_factor_gt 0.1681
_refine_ls_wR_factor_ref 0.1873
_reflns_number_gt 8452
_reflns_number_total 12039
_reflns_threshold_expression >2sigma(I)
_cod_data_source_file ja906745j_si_005.cif
_cod_data_source_block ic13887
_cod_database_code 4105496

loop_
_symmetry_equiv_pos_as_xyz
'x, y, z'
'-x, -y, -z'

loop_
_atom_site_label
_atom_site_type_symbol
_atom_site_fract_x
_atom_site_fract_y
_atom_site_fract_z
_atom_site_U_iso_or_equiv
_atom_site_adp_type
_atom_site_occupancy
_atom_site_symmetry_multiplicity
_atom_site_calc_flag
_atom_site_refinement_flags
Ru1 Ru 0.75985(4) 0.31625(3) 0.727618(19) 0.04147(14) Uani 1 1 d .
P1 P 0.58725(12) 0.26321(9) 0.69169(6) 0.0429(3) Uani 1 1 d .
P2 P 0.75497(12) 0.21179(9) 0.83975(6) 0.0417(3) Uani 1 1 d .
C1 C 0.6235(5) 0.4369(3) 0.7412(2) 0.0464(10) Uani 1 1 d .
H1A H 0.5343 0.4287 0.7575 0.056 Uiso 1 1 calc R
C2 C 0.6495(6) 0.5392(4) 0.7280(3) 0.0560(12) Uani 1 1 d .
H2A H 0.7403 0.5444 0.7280 0.067 Uiso 1 1 calc R
C3 C 0.5517(5) 0.6257(4) 0.7161(2) 0.0477(11) Uani 1 1 d .
H3A H 0.4600 0.6199 0.7213 0.057 Uiso 1 1 calc R
C4 C 0.5792(5) 0.7351(3) 0.6944(2) 0.0462(10) Uani 1 1 d .
C5 C 0.6152(5) 0.7541(4) 0.7599(3) 0.0522(11) Uani 1 1 d .
H5A H 0.6976 0.7024 0.7767 0.063 Uiso 1 1 calc R
H5B H 0.6361 0.8223 0.7485 0.063 Uiso 1 1 calc R
C6 C 0.5003(6) 0.7485(4) 0.8145(3) 0.0593(13) Uani 1 1 d .
H6A H 0.4212 0.8022 0.8059 0.071 Uiso 1 1 calc R
C7 C 0.4951(6) 0.6780(5) 0.8733(3) 0.0647(14) Uani 1 1 d .
C8 C 0.3662(8) 0.6823(7) 0.9203(4) 0.096(2) Uani 1 1 d .
H8A H 0.2969 0.7433 0.9013 0.144 Uiso 1 1 calc R
H8B H 0.3871 0.6853 0.9632 0.144 Uiso 1 1 calc R
H8C H 0.3318 0.6211 0.9264 0.144 Uiso 1 1 calc R
C9 C 0.6106(9) 0.5854(5) 0.8969(3) 0.096(2) Uani 1 1 d .
H9A H 0.6891 0.5884 0.8643 0.144 Uiso 1 1 calc R
H9B H 0.5806 0.5227 0.9020 0.144 Uiso 1 1 calc R
H9C H 0.6364 0.5854 0.9396 0.144 Uiso 1 1 calc R
C10 C 0.6999(5) 0.7367(4) 0.6393(3) 0.0513(11) Uani 1 1 d .
C11 C 0.8326(6) 0.7359(5) 0.6502(3) 0.0643(14) Uani 1 1 d .
H11A H 0.8518 0.7357 0.6927 0.077 Uiso 1 1 calc R
C12 C 0.9381(7) 0.7355(6) 0.5987(4) 0.087(2) Uani 1 1 d .
H12A H 1.0270 0.7347 0.6073 0.104 Uiso 1 1 calc R
C13 C 0.9136(8) 0.7361(6) 0.5363(4) 0.095(2) Uani 1 1 d .
H13A H 0.9847 0.7369 0.5019 0.114 Uiso 1 1 calc R
C14 C 0.7822(8) 0.7357(6) 0.5243(3) 0.088(2) Uani 1 1 d .
H14A H 0.7644 0.7355 0.4816 0.106 Uiso 1 1 calc R
C15 C 0.6761(7) 0.7355(5) 0.5757(3) 0.0706(16) Uani 1 1 d .
H15A H 0.5880 0.7345 0.5671 0.085 Uiso 1 1 calc R
C16 C 0.4513(5) 0.8213(4) 0.6671(3) 0.0511(11) Uani 1 1 d .
C17 C 0.3190(6) 0.8090(5) 0.6768(3) 0.0697(16) Uani 1 1 d .
H17A H 0.3023 0.7438 0.6998 0.084 Uiso 1 1 calc R
C18 C 0.2084(7) 0.8906(6) 0.6536(4) 0.085(2) Uani 1 1 d .
H18A H 0.1190 0.8794 0.6614 0.103 Uiso 1 1 calc R
C19 C 0.2284(7) 0.9869(5) 0.6195(3) 0.0790(19) Uani 1 1 d .
H19A H 0.1536 1.0417 0.6042 0.095 Uiso 1 1 calc R
C20 C 0.3612(8) 1.0019(5) 0.6081(4) 0.088(2) Uani 1 1 d .
H20A H 0.3768 1.0672 0.5843 0.106 Uiso 1 1 calc R
C21 C 0.4716(6) 0.9206(4) 0.6317(3) 0.0712(16) Uani 1 1 d .
H21A H 0.5609 0.9320 0.6239 0.085 Uiso 1 1 calc R
C22 C 0.9519(5) 0.3853(5) 0.7037(3) 0.0651(15) Uani 1 1 d .
H22A H 0.9712 0.4343 0.7249 0.078 Uiso 1 1 calc R
C23 C 0.8814(6) 0.4120(5) 0.6448(3) 0.0705(16) Uani 1 1 d .
H23A H 0.8458 0.4827 0.6166 0.085 Uiso 1 1 calc R
C24 C 0.8858(6) 0.3190(6) 0.6298(3) 0.0696(16) Uani 1 1 d .
H24A H 0.8525 0.3143 0.5890 0.084 Uiso 1 1 calc R
C25 C 0.9609(5) 0.2336(5) 0.6779(3) 0.0650(15) Uani 1 1 d .
H25A H 0.9865 0.1604 0.6771 0.078 Uiso 1 1 calc R
C26 C 0.9972(5) 0.2750(5) 0.7244(3) 0.0599(13) Uani 1 1 d .
H26A H 1.0523 0.2350 0.7630 0.072 Uiso 1 1 calc R
C27 C 0.4657(5) 0.3709(4) 0.6383(2) 0.0485(11) Uani 1 1 d .
C28 C 0.5030(7) 0.4649(4) 0.6061(3) 0.0666(15) Uani 1 1 d .
H28A H 0.5907 0.4724 0.6103 0.080 Uiso 1 1 calc R
C29 C 0.4106(9) 0.5472(5) 0.5679(4) 0.088(2) Uani 1 1 d .
H29A H 0.4358 0.6102 0.5472 0.106 Uiso 1 1 calc R
C30 C 0.2825(8) 0.5367(7) 0.5603(4) 0.095(3) Uani 1 1 d .
H30A H 0.2203 0.5930 0.5352 0.115 Uiso 1 1 calc R
C31 C 0.2448(7) 0.4434(7) 0.5895(4) 0.097(3) Uani 1 1 d .
H31A H 0.1590 0.4355 0.5828 0.116 Uiso 1 1 calc R
C32 C 0.3366(6) 0.3608(6) 0.6294(3) 0.0749(18) Uani 1 1 d .
H32A H 0.3104 0.2982 0.6502 0.090 Uiso 1 1 calc R
C33 C 0.4644(5) 0.1947(4) 0.7502(2) 0.0487(11) Uani 1 1 d .
C34 C 0.3743(5) 0.2455(4) 0.7938(3) 0.0529(12) Uani 1 1 d .
H34A H 0.3738 0.3143 0.7905 0.064 Uiso 1 1 calc R
C35 C 0.2851(6) 0.1955(5) 0.8419(3) 0.0649(14) Uani 1 1 d .
H35A H 0.2264 0.2305 0.8710 0.078 Uiso 1 1 calc R
C36 C 0.2834(6) 0.0945(5) 0.8467(3) 0.0734(17) Uani 1 1 d .
H36A H 0.2275 0.0594 0.8806 0.088 Uiso 1 1 calc R
C37 C 0.3647(7) 0.0460(5) 0.8013(4) 0.085(2) Uani 1 1 d .
H37A H 0.3584 -0.0206 0.8026 0.102 Uiso 1 1 calc R
C38 C 0.4563(6) 0.0937(4) 0.7532(3) 0.0670(15) Uani 1 1 d .
H38A H 0.5119 0.0589 0.7232 0.080 Uiso 1 1 calc R
C39 C 0.6626(5) 0.1763(4) 0.6368(3) 0.0491(11) Uani 1 1 d .
C40 C 0.6279(6) 0.1990(5) 0.5715(3) 0.0656(15) Uani 1 1 d .
H40A H 0.5626 0.2598 0.5539 0.079 Uiso 1 1 calc R
C41 C 0.6896(8) 0.1320(5) 0.5313(3) 0.0812(19) Uani 1 1 d .
H41A H 0.6648 0.1479 0.4873 0.097 Uiso 1 1 calc R
C42 C 0.7861(7) 0.0432(5) 0.5564(3) 0.0787(18) Uani 1 1 d .
H42A H 0.8300 0.0000 0.5290 0.094 Uiso 1 1 calc R
C43 C 0.8186(6) 0.0175(4) 0.6223(3) 0.0668(15) Uani 1 1 d .
H43A H 0.8804 -0.0452 0.6402 0.080 Uiso 1 1 calc R
C44 C 0.7603(5) 0.0839(4) 0.6621(3) 0.0573(13) Uani 1 1 d .
H44A H 0.7859 0.0673 0.7061 0.069 Uiso 1 1 calc R
C45 C 0.6023(5) 0.2205(4) 0.9001(2) 0.0463(10) Uani 1 1 d .
C46 C 0.5064(5) 0.3156(4) 0.8955(3) 0.0534(12) Uani 1 1 d .
H46A H 0.5160 0.3731 0.8595 0.064 Uiso 1 1 calc R
C47 C 0.3971(6) 0.3249(5) 0.9442(3) 0.0663(15) Uani 1 1 d .
H47A H 0.3337 0.3886 0.9405 0.080 Uiso 1 1 calc R
C48 C 0.3814(6) 0.2413(5) 0.9977(3) 0.0711(16) Uani 1 1 d .
H48A H 0.3065 0.2476 1.0297 0.085 Uiso 1 1 calc R
C49 C 0.4770(7) 0.1481(5) 1.0039(3) 0.0709(16) Uani 1 1 d .
H49A H 0.4672 0.0915 1.0407 0.085 Uiso 1 1 calc R
C50 C 0.5869(6) 0.1372(4) 0.9565(3) 0.0584(13) Uani 1 1 d .
H50A H 0.6518 0.0739 0.9620 0.070 Uiso 1 1 calc R
C51 C 0.8106(5) 0.0739(4) 0.8415(2) 0.0491(11) Uani 1 1 d .
C52 C 0.7140(7) 0.0130(4) 0.8488(3) 0.0603(14) Uani 1 1 d .
H52A H 0.6205 0.0403 0.8587 0.072 Uiso 1 1 calc R
C53 C 0.7562(8) -0.0869(4) 0.8416(3) 0.0732(18) Uani 1 1 d .
H53A H 0.6907 -0.1261 0.8468 0.088 Uiso 1 1 calc R
C54 C 0.8904(9) -0.1283(5) 0.8272(3) 0.081(2) Uani 1 1 d .
H54A H 0.9169 -0.1956 0.8222 0.098 Uiso 1 1 calc R
C55 C 0.9890(8) -0.0714(5) 0.8196(3) 0.0793(19) Uani 1 1 d .
H55A H 1.0819 -0.1007 0.8099 0.095 Uiso 1 1 calc R
C56 C 0.9499(6) 0.0310(4) 0.8266(3) 0.0586(13) Uani 1 1 d .
H56A H 1.0164 0.0695 0.8213 0.070 Uiso 1 1 calc R
C57 C 0.8719(5) 0.2306(4) 0.8928(2) 0.0465(10) Uani 1 1 d .
C58 C 0.9334(6) 0.1506(4) 0.9458(3) 0.0626(14) Uani 1 1 d .
H58A H 0.9315 0.0821 0.9496 0.075 Uiso 1 1 calc R
C59 C 0.9976(7) 0.1719(5) 0.9931(3) 0.0721(16) Uani 1 1 d .
H59A H 1.0407 0.1177 1.0277 0.087 Uiso 1 1 calc R
C60 C 0.9972(7) 0.2737(6) 0.9887(3) 0.0728(17) Uani 1 1 d .
H60A H 1.0371 0.2884 1.0213 0.087 Uiso 1 1 calc R
C61 C 0.9383(6) 0.3528(5) 0.9366(3) 0.0660(15) Uani 1 1 d .
H61A H 0.9400 0.4211 0.9334 0.079 Uiso 1 1 calc R
C62 C 0.8758(6) 0.3323(4) 0.8883(3) 0.0560(12) Uani 1 1 d .
H62A H 0.8365 0.3868 0.8528 0.067 Uiso 1 1 calc R
P3 P 0.12393(16) 0.56649(13) 0.80020(10) 0.0699(4) Uani 1 1 d .
F1 F -0.0327(5) 0.5743(6) 0.7961(4) 0.180(3) Uani 1 1 d .
F2 F 0.2809(5) 0.5524(6) 0.8054(3) 0.162(3) Uani 1 1 d .
F3 F 0.1008(8) 0.6849(4) 0.7755(5) 0.224(5) Uani 1 1 d .
F4 F 0.1616(9) 0.5667(6) 0.7259(3) 0.182(3) Uani 1 1 d .
F5 F 0.1433(6) 0.4464(4) 0.8212(3) 0.146(2) Uani 1 1 d .
F6 F 0.0890(8) 0.5628(7) 0.8756(3) 0.184(3) Uani 1 1 d .

loop_
_atom_site_aniso_label
_atom_site_aniso_U_11
_atom_site_aniso_U_22
_atom_site_aniso_U_33
_atom_site_aniso_U_23
_atom_site_aniso_U_13
_atom_site_aniso_U_12
Ru1 0.0408(2) 0.0381(2) 0.0433(2) -0.00893(15) -0.00254(14) -0.00817(14)
P1 0.0435(6) 0.0389(6) 0.0451(6) -0.0118(5) -0.0061(5) -0.0056(5)
P2 0.0428(6) 0.0382(6) 0.0431(6) -0.0094(5) -0.0032(5) -0.0095(5)
C1 0.056(3) 0.039(2) 0.043(2) -0.0068(19) -0.007(2) -0.012(2)
C2 0.055(3) 0.042(3) 0.073(3) -0.014(2) -0.012(2) -0.012(2)
C3 0.050(3) 0.040(2) 0.054(3) -0.014(2) -0.005(2) -0.011(2)
C4 0.047(3) 0.037(2) 0.054(3) -0.013(2) -0.004(2) -0.0093(19)
C5 0.055(3) 0.044(3) 0.060(3) -0.016(2) -0.007(2) -0.013(2)
C6 0.054(3) 0.059(3) 0.069(4) -0.028(3) -0.006(3) -0.006(2)
C7 0.073(4) 0.071(4) 0.059(3) -0.027(3) 0.004(3) -0.025(3)
C8 0.100(6) 0.134(7) 0.070(4) -0.038(4) 0.010(4) -0.051(5)
C9 0.142(7) 0.069(4) 0.062(4) -0.013(3) -0.011(4) -0.004(4)
C10 0.053(3) 0.037(2) 0.060(3) -0.011(2) -0.004(2) -0.005(2)
C11 0.051(3) 0.066(3) 0.070(4) -0.019(3) 0.001(3) -0.005(3)
C12 0.053(4) 0.096(5) 0.099(6) -0.026(4) 0.011(3) -0.006(3)
C13 0.075(5) 0.104(6) 0.076(5) -0.014(4) 0.017(4) 0.007(4)
C14 0.098(5) 0.089(5) 0.059(4) -0.018(3) -0.003(4) 0.009(4)
C15 0.073(4) 0.072(4) 0.062(4) -0.021(3) -0.002(3) -0.007(3)
C16 0.053(3) 0.042(2) 0.057(3) -0.015(2) -0.006(2) -0.006(2)
C17 0.049(3) 0.058(3) 0.089(4) -0.001(3) -0.008(3) -0.012(3)
C18 0.051(3) 0.084(5) 0.104(5) -0.012(4) -0.010(3) 0.002(3)
C19 0.073(4) 0.065(4) 0.083(4) -0.020(3) -0.022(3) 0.020(3)
C20 0.100(5) 0.047(3) 0.106(6) -0.008(3) -0.027(4) 0.000(3)
C21 0.066(4) 0.040(3) 0.103(5) -0.009(3) -0.019(3) -0.008(2)
C22 0.045(3) 0.075(4) 0.081(4) -0.020(3) 0.007(3) -0.031(3)
C23 0.063(3) 0.064(4) 0.068(4) 0.005(3) 0.005(3) -0.018(3)
C24 0.050(3) 0.105(5) 0.052(3) -0.019(3) 0.008(2) -0.024(3)
C25 0.043(3) 0.073(4) 0.075(4) -0.030(3) 0.011(3) -0.005(3)
C26 0.037(3) 0.071(4) 0.065(3) -0.011(3) -0.002(2) -0.011(2)
C27 0.047(3) 0.050(3) 0.046(3) -0.015(2) -0.006(2) -0.002(2)
C28 0.086(4) 0.051(3) 0.059(3) -0.006(3) -0.025(3) -0.008(3)
C29 0.121(6) 0.057(4) 0.077(4) -0.006(3) -0.037(4) 0.000(4)
C30 0.090(5) 0.095(5) 0.067(4) -0.010(4) -0.024(4) 0.035(4)
C31 0.048(3) 0.140(7) 0.075(5) -0.006(5) -0.014(3) 0.003(4)
C32 0.049(3) 0.094(5) 0.064(4) 0.002(3) -0.010(3) -0.009(3)
C33 0.046(3) 0.047(3) 0.053(3) -0.012(2) -0.007(2) -0.012(2)
C34 0.049(3) 0.056(3) 0.058(3) -0.019(2) -0.007(2) -0.015(2)
C35 0.051(3) 0.081(4) 0.066(4) -0.021(3) 0.000(3) -0.021(3)
C36 0.057(3) 0.078(4) 0.081(4) -0.007(3) -0.004(3) -0.025(3)
C37 0.076(4) 0.057(4) 0.122(6) -0.015(4) -0.001(4) -0.030(3)
C38 0.055(3) 0.054(3) 0.097(5) -0.030(3) 0.001(3) -0.015(3)
C39 0.046(3) 0.048(3) 0.054(3) -0.019(2) -0.003(2) -0.006(2)
C40 0.079(4) 0.062(3) 0.054(3) -0.020(3) -0.015(3) -0.001(3)
C41 0.102(5) 0.082(4) 0.062(4) -0.037(3) -0.013(3) -0.001(4)
C42 0.081(4) 0.080(4) 0.084(4) -0.052(4) -0.006(3) 0.001(3)
C43 0.057(3) 0.056(3) 0.091(4) -0.035(3) -0.011(3) 0.001(3)
C44 0.055(3) 0.052(3) 0.064(3) -0.021(2) -0.011(2) -0.003(2)
C45 0.051(3) 0.047(3) 0.046(3) -0.014(2) -0.003(2) -0.018(2)
C46 0.057(3) 0.054(3) 0.047(3) -0.010(2) -0.002(2) -0.012(2)
C47 0.058(3) 0.075(4) 0.062(3) -0.025(3) -0.003(3) -0.003(3)
C48 0.057(3) 0.091(5) 0.065(4) -0.023(3) 0.013(3) -0.025(3)
C49 0.081(4) 0.065(4) 0.060(3) -0.008(3) 0.016(3) -0.029(3)
C50 0.067(3) 0.050(3) 0.054(3) -0.009(2) 0.003(2) -0.018(2)
C51 0.064(3) 0.037(2) 0.038(2) -0.0054(19) -0.007(2) -0.002(2)
C52 0.092(4) 0.048(3) 0.049(3) -0.016(2) -0.005(3) -0.026(3)
C53 0.117(6) 0.050(3) 0.058(3) -0.016(3) -0.007(3) -0.027(3)
C54 0.127(6) 0.047(3) 0.067(4) -0.019(3) -0.015(4) -0.006(4)
C55 0.090(5) 0.062(4) 0.066(4) -0.021(3) -0.007(3) 0.021(3)
C56 0.061(3) 0.051(3) 0.057(3) -0.012(2) -0.009(2) -0.001(2)
C57 0.043(2) 0.049(3) 0.048(3) -0.016(2) 0.000(2) -0.011(2)
C58 0.077(4) 0.056(3) 0.052(3) -0.007(2) -0.015(3) -0.015(3)
C59 0.078(4) 0.080(4) 0.057(3) -0.012(3) -0.023(3) -0.014(3)
C60 0.074(4) 0.099(5) 0.059(4) -0.027(3) -0.015(3) -0.031(4)
C61 0.070(4) 0.071(4) 0.073(4) -0.028(3) -0.007(3) -0.032(3)
C62 0.061(3) 0.051(3) 0.058(3) -0.010(2) -0.009(2) -0.018(2)
P3 0.0541(8) 0.0594(9) 0.0927(12) -0.0195(8) 0.0025(8) -0.0131(7)
F1 0.072(3) 0.187(6) 0.216(7) 0.053(5) -0.031(4) -0.032(3)
F2 0.084(3) 0.203(7) 0.183(6) -0.002(5) -0.012(3) -0.062(4)
F3 0.185(6) 0.064(3) 0.372(11) -0.054(5) 0.146(7) -0.040(4)
F4 0.239(8) 0.208(7) 0.095(4) -0.039(4) 0.025(4) -0.066(6)
F5 0.137(4) 0.069(3) 0.208(6) -0.026(3) 0.040(4) -0.025(3)
F6 0.226(7) 0.261(8) 0.137(5) -0.113(5) 0.073(5) -0.160(7)

loop_
_atom_type_symbol
_atom_type_description
_atom_type_scat_dispersion_real
_atom_type_scat_dispersion_imag
_atom_type_scat_source
C C 0.0033 0.0016 'International Tables Vol C Tables 4.2.6.8 and 6.1.1.4'
H H 0.0000 0.0000 'International Tables Vol C Tables 4.2.6.8 and 6.1.1.4'
F F 0.0171 0.0103 'International Tables Vol C Tables 4.2.6.8 and 6.1.1.4'
P P 0.1023 0.0942 'International Tables Vol C Tables 4.2.6.8 and 6.1.1.4'
Ru Ru -1.2594 0.8363 'International Tables Vol C Tables 4.2.6.8 and 6.1.1.4'

loop_
_geom_angle_atom_site_label_1
_geom_angle_atom_site_label_2
_geom_angle_atom_site_label_3
_geom_angle
C1 Ru1 C24 121.6(2)
C1 Ru1 C23 93.1(2)
C24 Ru1 C23 36.4(2)
C1 Ru1 C22 98.7(2)
C24 Ru1 C22 60.0(2)
C23 Ru1 C22 36.2(2)
C1 Ru1 C26 131.9(2)
C24 Ru1 C26 59.8(2)
C23 Ru1 C26 60.4(2)
C22 Ru1 C26 36.1(2)
C1 Ru1 C25 153.8(2)
C24 Ru1 C25 36.5(2)
C23 Ru1 C25 60.8(2)
C22 Ru1 C25 59.8(2)
C26 Ru1 C25 35.3(2)
C1 Ru1 P1 88.93(15)
C24 Ru1 P1 91.45(17)
C23 Ru1 P1 115.11(18)
C22 Ru1 P1 150.16(16)
C26 Ru1 P1 137.51(15)
C25 Ru1 P1 103.09(16)
C1 Ru1 P2 97.90(14)
C24 Ru1 P2 139.67(18)
C23 Ru1 P2 145.73(17)
C22 Ru1 P2 109.78(16)
C26 Ru1 P2 88.77(15)
C25 Ru1 P2 103.37(16)
P1 Ru1 P2 97.53(4)
C33 P1 C39 102.8(2)
C33 P1 C27 100.2(2)
C39 P1 C27 103.4(2)
C33 P1 Ru1 123.18(16)
C39 P1 Ru1 111.10(16)
C27 P1 Ru1 113.79(17)
C51 P2 C45 105.1(2)
C51 P2 C57 105.1(2)
C45 P2 C57 95.8(2)
C51 P2 Ru1 110.01(15)
C45 P2 Ru1 124.05(16)
C57 P2 Ru1 114.62(16)
C2 C1 Ru1 124.7(4)
C2 C1 H1A 117.6
Ru1 C1 H1A 117.6
C3 C2 C1 123.5(5)
C3 C2 H2A 118.3
C1 C2 H2A 118.3
C2 C3 C4 124.1(5)
C2 C3 H3A 118.0
C4 C3 H3A 118.0
C3 C4 C10 107.8(4)
C3 C4 C16 113.1(4)
C10 C4 C16 109.6(4)
C3 C4 C5 105.8(4)
C10 C4 C5 112.7(4)
C16 C4 C5 107.9(4)
C6 C5 C4 112.9(4)
C6 C5 H5A 109.0
C4 C5 H5A 109.0
C6 C5 H5B 109.0
C4 C5 H5B 109.0
H5A C5 H5B 107.8
C7 C6 C5 129.1(5)
C7 C6 H6A 115.5
C5 C6 H6A 115.5
C6 C7 C9 124.0(6)
C6 C7 C8 121.3(6)
C9 C7 C8 114.6(6)
C7 C8 H8A 109.5
C7 C8 H8B 109.5
H8A C8 H8B 109.5
C7 C8 H8C 109.5
H8A C8 H8C 109.5
H8B C8 H8C 109.5
C7 C9 H9A 109.5
C7 C9 H9B 109.5
H9A C9 H9B 109.5
C7 C9 H9C 109.5
H9A C9 H9C 109.5
H9B C9 H9C 109.5
C11 C10 C15 117.7(5)
C11 C10 C4 123.6(5)
C15 C10 C4 118.7(5)
C10 C11 C12 121.0(6)
C10 C11 H11A 119.5
C12 C11 H11A 119.5
C13 C12 C11 121.0(7)
C13 C12 H12A 119.5
C11 C12 H12A 119.5
C12 C13 C14 119.1(6)
C12 C13 H13A 120.4
C14 C13 H13A 120.4
C13 C14 C15 120.2(7)
C13 C14 H14A 119.9
C15 C14 H14A 119.9
C10 C15 C14 120.9(6)
C10 C15 H15A 119.5
C14 C15 H15A 119.5
C17 C16 C21 117.1(5)
C17 C16 C4 124.8(5)
C21 C16 C4 118.1(5)
C16 C17 C18 121.9(6)
C16 C17 H17A 119.0
C18 C17 H17A 119.0
C19 C18 C17 120.9(6)
C19 C18 H18A 119.6
C17 C18 H18A 119.6
C18 C19 C20 118.8(6)
C18 C19 H19A 120.6
C20 C19 H19A 120.6
C19 C20 C21 120.4(6)
C19 C20 H20A 119.8
C21 C20 H20A 119.8
C20 C21 C16 121.0(6)
C20 C21 H21A 119.5
C16 C21 H21A 119.5
C23 C22 C26 107.7(5)
C23 C22 Ru1 70.3(3)
C26 C22 Ru1 71.9(3)
C23 C22 H22A 126.1
C26 C22 H22A 126.1
Ru1 C22 H22A 126.1
C24 C23 C22 107.1(5)
C24 C23 Ru1 70.8(3)
C22 C23 Ru1 73.5(3)
C24 C23 H23A 126.3
C22 C23 H23A 126.3
Ru1 C23 H23A 126.3
C23 C24 C25 109.7(6)
C23 C24 Ru1 72.8(3)
C25 C24 Ru1 74.9(3)
C23 C24 H24A 124.9
C25 C24 H24A 124.9
Ru1 C24 H24A 124.9
C26 C25 C24 106.4(6)
C26 C25 Ru1 71.8(3)
C24 C25 Ru1 68.7(3)
C26 C25 H25A 126.8
C24 C25 H25A 126.8
Ru1 C25 H25A 126.8
C25 C26 C22 109.0(5)
C25 C26 Ru1 72.9(3)
C22 C26 Ru1 71.9(3)
C25 C26 H26A 125.4
C22 C26 H26A 125.4
Ru1 C26 H26A 125.4
C32 C27 C28 118.6(5)
C32 C27 P1 121.4(4)
C28 C27 P1 120.0(4)
C29 C28 C27 120.4(6)
C29 C28 H28A 119.8
C27 C28 H28A 119.8
C30 C29 C28 120.4(7)
C30 C29 H29A 119.8
C28 C29 H29A 119.8
C29 C30 C31 120.4(6)
C29 C30 H30A 119.8
C31 C30 H30A 119.8
C30 C31 C32 119.4(7)
C30 C31 H31A 120.3
C32 C31 H31A 120.3
C27 C32 C31 120.8(7)
C27 C32 H32A 119.6
C31 C32 H32A 119.6
C34 C33 C38 118.2(5)
C34 C33 P1 118.4(4)
C38 C33 P1 123.4(4)
C35 C34 C33 121.1(5)
C35 C34 H34A 119.4
C33 C34 H34A 119.4
C36 C35 C34 120.1(6)
C36 C35 H35A 120.0
C34 C35 H35A 120.0
C37 C36 C35 119.4(6)
C37 C36 H36A 120.3
C35 C36 H36A 120.3
C36 C37 C38 121.6(6)
C36 C37 H37A 119.2
C38 C37 H37A 119.2
C37 C38 C33 119.4(6)
C37 C38 H38A 120.3
C33 C38 H38A 120.3
C40 C39 C44 118.4(5)
C40 C39 P1 122.7(4)
C44 C39 P1 118.9(4)
C39 C40 C41 120.7(6)
C39 C40 H40A 119.6
C41 C40 H40A 119.6
C42 C41 C40 120.0(6)
C42 C41 H41A 120.0
C40 C41 H41A 120.0
C41 C42 C43 120.0(5)
C41 C42 H42A 120.0
C43 C42 H42A 120.0
C42 C43 C44 120.4(5)
C42 C43 H43A 119.8
C44 C43 H43A 119.8
C43 C44 C39 120.3(5)
C43 C44 H44A 119.9
C39 C44 H44A 119.9
C50 C45 C46 117.8(5)
C50 C45 P2 121.6(4)
C46 C45 P2 120.2(4)
C47 C46 C45 120.5(5)
C47 C46 H46A 119.8
C45 C46 H46A 119.8
C48 C47 C46 120.6(6)
C48 C47 H47A 119.7
C46 C47 H47A 119.7
C47 C48 C49 119.5(5)
C47 C48 H48A 120.2
C49 C48 H48A 120.2
C50 C49 C48 120.9(5)
C50 C49 H49A 119.6
C48 C49 H49A 119.6
C49 C50 C45 120.6(5)
C49 C50 H50A 119.7
C45 C50 H50A 119.7
C56 C51 C52 118.3(5)
C56 C51 P2 119.7(4)
C52 C51 P2 121.4(4)
C53 C52 C51 120.8(6)
C53 C52 H52A 119.6
C51 C52 H52A 119.6
C54 C53 C52 121.0(6)
C54 C53 H53A 119.5
C52 C53 H53A 119.5
C53 C54 C55 120.3(6)
C53 C54 H54A 119.9
C55 C54 H54A 119.9
C54 C55 C56 120.4(6)
C54 C55 H55A 119.8
C56 C55 H55A 119.8
C51 C56 C55 119.3(6)
C51 C56 H56A 120.4
C55 C56 H56A 120.4
C62 C57 C58 118.6(5)
C62 C57 P2 117.7(4)
C58 C57 P2 122.4(4)
C59 C58 C57 120.6(5)
C59 C58 H58A 119.7
C57 C58 H58A 119.7
C60 C59 C58 119.8(6)
C60 C59 H59A 120.1
C58 C59 H59A 120.1
C61 C60 C59 120.0(5)
C61 C60 H60A 120.0
C59 C60 H60A 120.0
C60 C61 C62 120.6(6)
C60 C61 H61A 119.7
C62 C61 H61A 119.7
C57 C62 C61 120.2(5)
C57 C62 H62A 119.9
C61 C62 H62A 119.9
F3 P3 F4 86.5(5)
F3 P3 F6 95.0(5)
F4 P3 F6 178.2(5)
F3 P3 F5 176.4(5)
F4 P3 F5 90.6(4)
F6 P3 F5 87.9(4)
F3 P3 F2 92.3(4)
F4 P3 F2 86.6(4)
F6 P3 F2 92.5(4)
F5 P3 F2 89.8(4)
F3 P3 F1 90.7(4)
F4 P3 F1 93.5(5)
F6 P3 F1 87.3(4)
F5 P3 F1 87.2(4)
F2 P3 F1 177.0(4)

loop_
_geom_bond_atom_site_label_1
_geom_bond_atom_site_label_2
_geom_bond_distance
Ru1 C1 1.922(5)
Ru1 C24 2.222(5)
Ru1 C23 2.248(6)
Ru1 C22 2.290(5)
Ru1 C26 2.290(5)
Ru1 C25 2.303(5)
Ru1 P1 2.3343(13)
Ru1 P2 2.3470(12)
P1 C33 1.834(5)
P1 C39 1.844(5)
P1 C27 1.842(5)
P2 C51 1.829(5)
P2 C45 1.830(5)
P2 C57 1.834(5)
C1 C2 1.442(6)
C1 H1A 0.9300
C2 C3 1.315(7)
C2 H2A 0.9300
C3 C4 1.528(6)
C3 H3A 0.9300
C4 C10 1.536(7)
C4 C16 1.547(7)
C4 C5 1.569(7)
C5 C6 1.491(7)
C5 H5A 0.9700
C5 H5B 0.9700
C6 C7 1.320(8)
C6 H6A 0.9300
C7 C9 1.495(9)
C7 C8 1.498(9)
C8 H8A 0.9600
C8 H8B 0.9600
C8 H8C 0.9600
C9 H9A 0.9600
C9 H9B 0.9600
C9 H9C 0.9600
C10 C11 1.377(7)
C10 C15 1.384(8)
C11 C12 1.388(8)
C11 H11A 0.9300
C12 C13 1.353(10)
C12 H12A 0.9300
C13 C14 1.377(11)
C13 H13A 0.9300
C14 C15 1.390(9)
C14 H14A 0.9300
C15 H15A 0.9300
C16 C17 1.356(7)
C16 C21 1.401(7)
C17 C18 1.382(8)
C17 H17A 0.9300
C18 C19 1.359(10)
C18 H18A 0.9300
C19 C20 1.373(10)
C19 H19A 0.9300
C20 C21 1.381(8)
C20 H20A 0.9300
C21 H21A 0.9300
C22 C23 1.409(9)
C22 C26 1.420(8)
C22 H22A 0.9800
C23 C24 1.396(9)
C23 H23A 0.9800
C24 C25 1.418(8)
C24 H24A 0.9800
C25 C26 1.392(8)
C25 H25A 0.9800
C26 H26A 0.9800
C27 C32 1.380(8)
C27 C28 1.390(8)
C28 C29 1.380(8)
C28 H28A 0.9300
C29 C30 1.363(11)
C29 H29A 0.9300
C30 C31 1.374(11)
C30 H30A 0.9300
C31 C32 1.394(9)
C31 H31A 0.9300
C32 H32A 0.9300
C33 C34 1.390(7)
C33 C38 1.399(7)
C34 C35 1.385(8)
C34 H34A 0.9300
C35 C36 1.373(9)
C35 H35A 0.9300
C36 C37 1.366(10)
C36 H36A 0.9300
C37 C38 1.388(9)
C37 H37A 0.9300
C38 H38A 0.9300
C39 C40 1.375(7)
C39 C44 1.401(7)
C40 C41 1.394(8)
C40 H40A 0.9300
C41 C42 1.364(9)
C41 H41A 0.9300
C42 C43 1.374(9)
C42 H42A 0.9300
C43 C44 1.376(7)
C43 H43A 0.9300
C44 H44A 0.9300
C45 C50 1.398(7)
C45 C46 1.396(7)
C46 C47 1.383(7)
C46 H46A 0.9300
C47 C48 1.367(8)
C47 H47A 0.9300
C48 C49 1.372(9)
C48 H48A 0.9300
C49 C50 1.372(8)
C49 H49A 0.9300
C50 H50A 0.9300
C51 C56 1.393(7)
C51 C52 1.404(7)
C52 C53 1.379(8)
C52 H52A 0.9300
C53 C54 1.343(10)
C53 H53A 0.9300
C54 C55 1.380(10)
C54 H54A 0.9300
C55 C56 1.410(8)
C55 H55A 0.9300
C56 H56A 0.9300
C57 C62 1.389(7)
C57 C58 1.390(7)
C58 C59 1.387(8)
C58 H58A 0.9300
C59 C60 1.380(9)
C59 H59A 0.9300
C60 C61 1.364(9)
C60 H60A 0.9300
C61 C62 1.388(7)
C61 H61A 0.9300
C62 H62A 0.9300
P3 F3 1.526(5)
P3 F4 1.533(6)
P3 F6 1.542(6)
P3 F5 1.549(5)
P3 F2 1.548(5)
P3 F1 1.556(5)
